data_2234568
loop_
_publ_author_name
'Zhang, Guo-Chun'
'Qiao, Cheng-Fang'
'Zhou, Chun-Sheng'
'Xia, Zheng-Qiang'

_publ_section_title
;
 2-(5-Amino-2<i>H</i>-tetrazol-2-yl)acetic acid
;
_journal_coeditor_code CV5277
_journal_issue 5
_journal_name_full 'Acta Crystallographica Section E'
_journal_page_first o1330
_journal_paper_doi 10.1107/S1600536812014389
_journal_volume 68
_journal_year 2012
_chemical_formula_iupac 'C3 H5 N5 O2'
_chemical_formula_moiety 'C3 H5 N5 O2'
_chemical_formula_sum 'C3 H5 N5 O2'
_chemical_formula_weight 143.12
_chemical_name_systematic
;
2-(5-Amino-2<i>H</i>-tetrazol-2-yl)acetic acid
;
_space_group_IT_number 15
_symmetry_cell_setting monoclinic
_symmetry_space_group_name_Hall '-C 2yc'
_symmetry_space_group_name_H-M 'C 1 2/c 1'
_atom_sites_solution_hydrogens geom
_atom_sites_solution_primary direct
_atom_sites_solution_secondary difmap
_audit_creation_method SHELXL-97
_cell_angle_alpha 90.00
_cell_angle_beta 90.850(3)
_cell_angle_gamma 90.00
_cell_formula_units_Z 8
_cell_length_a 18.381(4)
_cell_length_b 4.4429(9)
_cell_length_c 14.846(3)
_cell_measurement_reflns_used 734
_cell_measurement_temperature 296(2)
_cell_measurement_theta_max 22.24
_cell_measurement_theta_min 3.50
_cell_volume 1212.3(4)
_computing_cell_refinement 'SAINT (Bruker, 2008)'
_computing_data_collection 'APEX2 (Bruker, 2008)'
_computing_data_reduction 'SAINT (Bruker, 2008)'
_computing_molecular_graphics 'ORTEP-3 (Farrugia, 1997)'
_computing_publication_material 'SHELXL97 (Sheldrick, 2008)'
_computing_structure_refinement 'SHELXL97 (Sheldrick, 2008)'
_computing_structure_solution 'SHELXS97 (Sheldrick, 2008)'
_diffrn_ambient_temperature 296(2)
_diffrn_measured_fraction_theta_full 0.996
_diffrn_measured_fraction_theta_max 0.996
_diffrn_measurement_device_type 'Bruker APEXII CCD'
_diffrn_measurement_method '\f and \w scans'
_diffrn_radiation_monochromator graphite
_diffrn_radiation_source 'fine-focus sealed tube'
_diffrn_radiation_type MoK\a
_diffrn_radiation_wavelength 0.71073
_diffrn_reflns_av_R_equivalents 0.0244
_diffrn_reflns_av_sigmaI/netI 0.0313
_diffrn_reflns_limit_h_max 22
_diffrn_reflns_limit_h_min -22
_diffrn_reflns_limit_k_max 4
_diffrn_reflns_limit_k_min -5
_diffrn_reflns_limit_l_max 18
_diffrn_reflns_limit_l_min -13
_diffrn_reflns_number 3040
_diffrn_reflns_theta_full 26.00
_diffrn_reflns_theta_max 26.00
_diffrn_reflns_theta_min 2.22
_diffrn_standards_number 0
_exptl_absorpt_coefficient_mu 0.132
_exptl_absorpt_correction_T_max 0.980
_exptl_absorpt_correction_T_min 0.970
_exptl_absorpt_correction_type multi-scan
_exptl_absorpt_process_details '(SADABS; Bruker, 2008)'
_exptl_crystal_colour colourless
_exptl_crystal_density_diffrn 1.568
_exptl_crystal_density_meas 1.568
_exptl_crystal_density_method 'not measured'
_exptl_crystal_description block
_exptl_crystal_F_000 592
_exptl_crystal_size_max 0.28
_exptl_crystal_size_mid 0.19
_exptl_crystal_size_min 0.15
_refine_diff_density_max 0.205
_refine_diff_density_min -0.191
_refine_ls_extinction_method none
_refine_ls_goodness_of_fit_ref 1.033
_refine_ls_hydrogen_treatment constr
_refine_ls_matrix_type full
_refine_ls_number_parameters 92
_refine_ls_number_reflns 1193
_refine_ls_number_restraints 0
_refine_ls_restrained_S_all 1.033
_refine_ls_R_factor_all 0.0615
_refine_ls_R_factor_gt 0.0444
_refine_ls_shift/su_max 0.002
_refine_ls_shift/su_mean 0.000
_refine_ls_structure_factor_coef Fsqd
_refine_ls_weighting_details 'calc w=1/[\s^2^(Fo^2^)+(0.0657P)^2^+0.3572P] where P=(Fo^2^+2Fc^2^)/3'
_refine_ls_weighting_scheme calc
_refine_ls_wR_factor_gt 0.1121
_refine_ls_wR_factor_ref 0.1239
_reflns_number_gt 890
_reflns_number_total 1193
_reflns_threshold_expression I>2sigma(I)
_cod_data_source_file cv5277.cif
_cod_data_source_block I
_cod_original_cell_volume 1212.2(4)
_cod_original_sg_symbol_H-M 'C 2/c'
_cod_database_code 2234568
_cod_database_fobs_code 2234568

loop_
_symmetry_equiv_pos_as_xyz
'x, y, z'
'-x, y, -z+1/2'
'x+1/2, y+1/2, z'
'-x+1/2, y+1/2, -z+1/2'
'-x, -y, -z'
'x, -y, z-1/2'
'-x+1/2, -y+1/2, -z'
'x+1/2, -y+1/2, z-1/2'

loop_
_atom_site_type_symbol
_atom_site_label
_atom_site_fract_x
_atom_site_fract_y
_atom_site_fract_z
_atom_site_U_iso_or_equiv
_atom_site_adp_type
_atom_site_calc_flag
_atom_site_refinement_flags
_atom_site_occupancy
_atom_site_symmetry_multiplicity
O O2 0.17856(8) 0.1746(3) 0.30324(8) 0.0527(4) Uani d . 1 1
H H2 0.1626 0.2644 0.3470 0.079 Uiso calc R 1 1
N N2 0.18104(10) 0.4658(4) 0.01590(11) 0.0493(5) Uani d . 1 1
N N3 0.15090(8) 0.2586(4) 0.06465(10) 0.0414(4) Uani d . 1 1
C C3 0.14844(11) 0.2824(5) 0.22938(12) 0.0426(5) Uani d . 1 1
N N4 0.08911(9) 0.1468(4) 0.03036(11) 0.0485(5) Uani d . 1 1
N N1 0.13778(10) 0.4994(4) -0.05556(11) 0.0500(5) Uani d . 1 1
C C2 0.18346(11) 0.1507(5) 0.14771(12) 0.0449(5) Uani d . 1 1
H H2A 0.2348 0.2010 0.1487 0.054 Uiso calc R 1 1
H H2B 0.1793 -0.0668 0.1499 0.054 Uiso calc R 1 1
O O1 0.10122(10) 0.4680(4) 0.22631(10) 0.0752(6) Uani d . 1 1
C C1 0.08229(11) 0.3035(5) -0.04569(13) 0.0479(5) Uani d . 1 1
N N5 0.02757(11) 0.2722(6) -0.10567(13) 0.0787(8) Uani d . 1 1
H H5A -0.0064 0.1434 -0.0962 0.094 Uiso calc R 1 1
H H5B 0.0264 0.3809 -0.1536 0.094 Uiso calc R 1 1

loop_
_atom_site_aniso_label
_atom_site_aniso_U_11
_atom_site_aniso_U_22
_atom_site_aniso_U_33
_atom_site_aniso_U_12
_atom_site_aniso_U_13
_atom_site_aniso_U_23
O2 0.0661(10) 0.0609(10) 0.0308(8) 0.0097(8) -0.0064(6) -0.0009(6)
N2 0.0611(10) 0.0547(11) 0.0320(9) -0.0062(9) -0.0015(7) 0.0015(7)
N3 0.0464(9) 0.0479(10) 0.0300(8) 0.0011(7) 0.0009(7) -0.0019(7)
C3 0.0479(11) 0.0467(12) 0.0329(10) 0.0005(10) -0.0036(8) -0.0002(8)
N4 0.0490(9) 0.0622(11) 0.0341(9) -0.0039(8) -0.0029(7) 0.0042(8)
N1 0.0604(11) 0.0588(12) 0.0309(9) -0.0029(9) -0.0027(7) 0.0027(7)
C2 0.0506(11) 0.0502(12) 0.0337(10) 0.0068(10) -0.0047(8) 0.0013(8)
O1 0.0878(12) 0.0979(14) 0.0398(9) 0.0459(11) -0.0038(8) -0.0048(8)
C1 0.0483(11) 0.0651(14) 0.0303(10) 0.0030(10) 0.0015(8) 0.0015(9)
N5 0.0607(12) 0.125(2) 0.0503(12) -0.0216(12) -0.0165(9) 0.0320(12)

loop_
_atom_type_symbol
_atom_type_description
_atom_type_scat_dispersion_real
_atom_type_scat_dispersion_imag
_atom_type_scat_source
C C 0.0033 0.0016 'International Tables Vol C Tables 4.2.6.8 and 6.1.1.4'
H H 0.0000 0.0000 'International Tables Vol C Tables 4.2.6.8 and 6.1.1.4'
N N 0.0061 0.0033 'International Tables Vol C Tables 4.2.6.8 and 6.1.1.4'
O O 0.0106 0.0060 'International Tables Vol C Tables 4.2.6.8 and 6.1.1.4'

loop_
_geom_angle_atom_site_label_1
_geom_angle_atom_site_label_2
_geom_angle_atom_site_label_3
_geom_angle
C3 O2 H2 109.5
N3 N2 N1 105.66(16)
N2 N3 N4 114.75(16)
N2 N3 C2 122.39(16)
N4 N3 C2 122.81(17)
O1 C3 O2 125.45(18)
O1 C3 C2 123.87(18)
O2 C3 C2 110.64(17)
C1 N4 N3 101.42(17)
N2 N1 C1 106.60(16)
N3 C2 C3 112.53(16)
N3 C2 H2A 109.1
C3 C2 H2A 109.1
N3 C2 H2B 109.1
C3 C2 H2B 109.1
H2A C2 H2B 107.8
N4 C1 N5 124.7(2)
N4 C1 N1 111.56(17)
N5 C1 N1 123.72(19)
C1 N5 H5A 120.0
C1 N5 H5B 120.0
H5A N5 H5B 120.0

loop_
_geom_bond_atom_site_label_1
_geom_bond_atom_site_label_2
_geom_bond_distance
O2 C3 1.312(2)
O2 H2 0.8200
N2 N3 1.300(2)
N2 N1 1.325(2)
N3 N4 1.334(2)
N3 C2 1.444(2)
C3 O1 1.198(2)
C3 C2 1.500(3)
N4 C1 1.331(3)
N1 C1 1.351(3)
C2 H2A 0.9700
C2 H2B 0.9700
C1 N5 1.341(2)
N5 H5A 0.8600
N5 H5B 0.8600

loop_
_geom_hbond_atom_site_label_D
_geom_hbond_atom_site_label_H
_geom_hbond_atom_site_label_A
_geom_hbond_site_symmetry_A
_geom_hbond_distance_DH
_geom_hbond_distance_HA
_geom_hbond_distance_DA
_geom_hbond_angle_DHA
N5 H5B O1 6_565 0.86 2.36 3.080(3) 140.9
N5 H5A N4 5 0.86 2.23 3.064(3) 163.2
O2 H2 N1 6_566 0.82 1.85 2.665(2) 172.2

loop_
_geom_torsion_atom_site_label_1
_geom_torsion_atom_site_label_2
_geom_torsion_atom_site_label_3
_geom_torsion_atom_site_label_4
_geom_torsion
N1 N2 N3 N4 0.2(2)
N1 N2 N3 C2 177.93(17)
N2 N3 N4 C1 -0.1(2)
C2 N3 N4 C1 -177.82(17)
N3 N2 N1 C1 -0.2(2)
N2 N3 C2 C3 101.8(2)
N4 N3 C2 C3 -80.6(2)
O1 C3 C2 N3 -3.6(3)
O2 C3 C2 N3 178.80(17)
N3 N4 C1 N5 179.7(2)
N3 N4 C1 N1 0.0(2)
N2 N1 C1 N4 0.2(2)
N2 N1 C1 N5 -179.6(2)

loop_
_cod_related_entry_id
_cod_related_entry_database
_cod_related_entry_code
1 ChemSpider 3125807
